data_7011429
loop_
_publ_author_name
'Yang, Wenbin'
'Lu, Canzhong'
'Zhuang, Honghui'

_publ_section_title
;
 Hydrothermal synthesis and structures of three new copper complexes:
 [{Cu(2,2'-bipy}2(\b-Mo8O26)], [{Cu(py)3}2{Cu(py)2}2(\a-Mo8O26)] and
 [Cu(py)2]4[(SO4)Mo12O36]Electronic supplementary information (ESl)
 available: ESR spectra of 1 and 3, IR spectra of 1--3. See
 http://www.rsc.org/suppdata/dt/b1/b111480h/
;
_journal_issue 14
_journal_name_full 'Journal of the Chemical Society, Dalton Transactions'
_journal_page_first 2879
_journal_paper_doi 10.1039/b111480h
_journal_year 2002
_chemical_formula_sum 'C50 H50 Cu4 Mo8 N10 O26'
_chemical_formula_weight 2228.68
_space_group_IT_number 2
_symmetry_space_group_name_Hall '-P 1'
_symmetry_space_group_name_H-M 'P -1'
_atom_sites_solution_hydrogens geom
_atom_sites_solution_primary direct
_atom_sites_solution_secondary difmap
_audit_creation_method SHELXL-97
_cell_angle_alpha 67.0290(10)
_cell_angle_beta 67.3310(10)
_cell_angle_gamma 68.5420(10)
_cell_formula_units_Z 1
_cell_length_a 11.0467(2)
_cell_length_b 13.6580(2)
_cell_length_c 13.7406(2)
_cell_measurement_temperature 293(2)
_cell_volume 1703.72(5)
_computing_cell_refinement 'Simens CCD SAINT'
_computing_data_collection 'Simens SMART CCD'
_computing_data_reduction 'Simens CCD SAINT'
_computing_structure_refinement 'SHELXL-97 (Sheldrick, 1997)'
_computing_structure_solution 'SHELXS-97 (Sheldrick, 1990)'
_diffrn_ambient_temperature 293(2)
_diffrn_measured_fraction_theta_full 0.979
_diffrn_measured_fraction_theta_max 0.979
_diffrn_measurement_device_type 'Siemens CCD SMART'
_diffrn_measurement_method omega-scan
_diffrn_radiation_monochromator graphite
_diffrn_radiation_source 'fine-focus sealed tube'
_diffrn_radiation_type MoK\a
_diffrn_radiation_wavelength 0.71073
_diffrn_reflns_av_R_equivalents 0.0226
_diffrn_reflns_av_sigmaI/netI 0.0287
_diffrn_reflns_limit_h_max 13
_diffrn_reflns_limit_h_min -12
_diffrn_reflns_limit_k_max 16
_diffrn_reflns_limit_k_min -11
_diffrn_reflns_limit_l_max 16
_diffrn_reflns_limit_l_min -10
_diffrn_reflns_number 8798
_diffrn_reflns_theta_full 25.04
_diffrn_reflns_theta_max 25.04
_diffrn_reflns_theta_min 1.67
_exptl_absorpt_coefficient_mu 2.722
_exptl_crystal_colour red
_exptl_crystal_density_diffrn 2.172
_exptl_crystal_density_method 'not measured'
_exptl_crystal_description prism
_exptl_crystal_F_000 1080
_exptl_crystal_size_max 0.66
_exptl_crystal_size_mid 0.36
_exptl_crystal_size_min 0.18
_refine_diff_density_max 0.569
_refine_diff_density_min -0.787
_refine_diff_density_rms 0.114
_refine_ls_extinction_coef 0.0029(3)
_refine_ls_extinction_expression Fc^*^=kFc[1+0.001xFc^2^\l^3^/sin(2\q)]^-1/4^
_refine_ls_extinction_method SHELXL
_refine_ls_goodness_of_fit_ref 1.051
_refine_ls_hydrogen_treatment mixed
_refine_ls_matrix_type full
_refine_ls_number_parameters 443
_refine_ls_number_reflns 5907
_refine_ls_number_restraints 0
_refine_ls_restrained_S_all 1.051
_refine_ls_R_factor_all 0.0392
_refine_ls_R_factor_gt 0.0346
_refine_ls_shift/su_max 0.001
_refine_ls_shift/su_mean 0.000
_refine_ls_structure_factor_coef Fsqd
_refine_ls_weighting_details 'calc w=1/[\s^2^(Fo^2^)+(0.0563P)^2^+3.9429P] where P=(Fo^2^+2Fc^2^)/3'
_refine_ls_weighting_scheme calc
_refine_ls_wR_factor_gt 0.0924
_refine_ls_wR_factor_ref 0.0992
_reflns_number_gt 5422
_reflns_number_total 5907
_reflns_threshold_expression >2sigma(I)
_cod_data_source_file b111480h.txt
_cod_data_source_block compound2
_cod_database_code 7011429

loop_
_symmetry_equiv_pos_as_xyz
'x, y, z'
'-x, -y, -z'

loop_
_atom_site_label
_atom_site_type_symbol
_atom_site_fract_x
_atom_site_fract_y
_atom_site_fract_z
_atom_site_U_iso_or_equiv
_atom_site_adp_type
_atom_site_occupancy
_atom_site_symmetry_multiplicity
_atom_site_calc_flag
_atom_site_refinement_flags
_atom_site_disorder_assembly
_atom_site_disorder_group
Mo1 Mo 0.37585(4) 0.72752(3) 0.58136(3) 0.03378(13) Uani 1 1 d . . .
Mo2 Mo 0.47991(4) 0.74962(3) 0.31116(3) 0.03520(13) Uani 1 1 d . . .
Mo3 Mo 0.61840(4) 0.52046(3) 0.22610(3) 0.03502(13) Uani 1 1 d . . .
Mo4 Mo 0.67027(3) 0.49374(3) 0.49843(3) 0.02423(12) Uani 1 1 d . . .
Cu1 Cu 0.11865(7) 0.92675(6) 0.72749(6) 0.05152(19) Uani 1 1 d . . .
Cu2 Cu 1.05449(7) 0.38009(6) 0.48838(6) 0.05172(19) Uani 1 1 d . . .
O1 O 0.5695(3) 0.6322(2) 0.4697(3) 0.0337(7) Uani 1 1 d . . .
O2 O 0.3120(3) 0.5640(2) 0.6031(2) 0.0321(7) Uani 1 1 d . . .
O3 O 0.3403(3) 0.7652(3) 0.4439(3) 0.0365(7) Uani 1 1 d . . .
O4 O 0.4475(3) 0.6070(3) 0.6931(3) 0.0353(7) Uani 1 1 d . . .
O5 O 0.2158(3) 0.7762(3) 0.6585(3) 0.0448(8) Uani 1 1 d . . .
O6 O 0.4628(4) 0.8178(3) 0.5579(4) 0.0522(9) Uani 1 1 d . . .
O7 O 0.4092(3) 0.5842(2) 0.3688(2) 0.0334(7) Uani 1 1 d . . .
O8 O 0.6310(3) 0.6445(3) 0.2474(3) 0.0374(7) Uani 1 1 d . . .
O9 O 0.5626(4) 0.8433(3) 0.2867(4) 0.0569(10) Uani 1 1 d . . .
O10 O 0.3915(4) 0.8073(3) 0.2165(3) 0.0544(10) Uani 1 1 d . . .
O11 O 0.7817(4) 0.4699(3) 0.1559(3) 0.0503(9) Uani 1 1 d . . .
O12 O 0.5327(4) 0.5793(4) 0.1292(3) 0.0564(10) Uani 1 1 d . . .
O13 O 0.8277(3) 0.4924(3) 0.4962(3) 0.0378(7) Uani 1 1 d . . .
N1 N 0.2610(4) 0.8747(3) 0.8080(4) 0.0428(10) Uani 1 1 d . . .
N2 N -0.0545(4) 0.8846(4) 0.8275(4) 0.0475(10) Uani 1 1 d . . .
N3 N 0.1364(5) 1.0429(4) 0.5841(4) 0.0495(11) Uani 1 1 d . . .
N4 N 1.0249(4) 0.3020(3) 0.6409(4) 0.0419(9) Uani 1 1 d . . .
N5 N 1.1180(4) 0.4259(4) 0.3307(3) 0.0419(9) Uani 1 1 d . . .
C2 C 0.3364(6) 0.9375(5) 0.7989(5) 0.0524(14) Uani 1 1 d . . .
H2A H 0.3218 1.0098 0.7541 0.063 Uiso 1 1 calc R . .
C3 C 0.4332(8) 0.9003(6) 0.8523(6) 0.0693(18) Uani 1 1 d . . .
H3A H 0.4836 0.9465 0.8432 0.083 Uiso 1 1 calc R . .
C4 C 0.4557(8) 0.7946(6) 0.9193(6) 0.0736(19) Uani 1 1 d . . .
H4A H 0.5190 0.7686 0.9585 0.088 Uiso 1 1 calc R . .
C5 C 0.3827(7) 0.7276(5) 0.9275(5) 0.0613(16) Uani 1 1 d . . .
H5A H 0.3974 0.6548 0.9710 0.074 Uiso 1 1 calc R . .
C6 C 0.2891(6) 0.7692(5) 0.8713(5) 0.0495(13) Uani 1 1 d . . .
H6A H 0.2414 0.7228 0.8765 0.059 Uiso 1 1 calc R . .
C22 C -0.0584(6) 0.7794(5) 0.8800(5) 0.0514(13) Uani 1 1 d . . .
H22A H 0.0172 0.7244 0.8598 0.062 Uiso 1 1 calc R . .
C23 C -0.1699(7) 0.7496(6) 0.9627(5) 0.0626(16) Uani 1 1 d . . .
H23A H -0.1681 0.6758 0.9990 0.075 Uiso 1 1 calc R . .
C24 C -0.2844(7) 0.8307(7) 0.9908(5) 0.0661(18) Uani 1 1 d . . .
H24A H -0.3607 0.8126 1.0465 0.079 Uiso 1 1 calc R . .
C25 C -0.2831(7) 0.9379(6) 0.9348(6) 0.0680(18) Uani 1 1 d . . .
H25A H -0.3592 0.9942 0.9511 0.082 Uiso 1 1 calc R . .
C26 C -0.1682(6) 0.9616(5) 0.8545(5) 0.0592(15) Uani 1 1 d . . .
H26A H -0.1690 1.0350 0.8166 0.071 Uiso 1 1 calc R . .
C32 C 0.0361(7) 1.0926(5) 0.5351(6) 0.0616(16) Uani 1 1 d . . .
H32A H -0.0512 1.0860 0.5771 0.074 Uiso 1 1 calc R . .
C33 C 0.0565(8) 1.1527(6) 0.4256(7) 0.075(2) Uani 1 1 d . . .
H33A H -0.0155 1.1865 0.3947 0.090 Uiso 1 1 calc R . .
C34 C 0.1852(9) 1.1618(6) 0.3631(6) 0.076(2) Uani 1 1 d . . .
H34A H 0.2022 1.1991 0.2883 0.092 Uiso 1 1 calc R . .
C35 C 0.2874(8) 1.1163(6) 0.4108(6) 0.075(2) Uani 1 1 d . . .
H35A H 0.3743 1.1248 0.3701 0.090 Uiso 1 1 calc R . .
C36 C 0.2605(7) 1.0569(5) 0.5213(5) 0.0613(16) Uani 1 1 d . . .
H36A H 0.3314 1.0252 0.5535 0.074 Uiso 1 1 calc R . .
C42 C 1.1252(6) 0.2648(5) 0.6883(5) 0.0505(13) Uani 1 1 d . . .
H42A H 1.2110 0.2741 0.6446 0.061 Uiso 1 1 calc R . .
C43 C 1.1052(7) 0.2129(6) 0.8001(5) 0.0622(16) Uani 1 1 d . . .
H43A H 1.1770 0.1876 0.8305 0.075 Uiso 1 1 calc R . .
C44 C 0.9805(7) 0.1990(6) 0.8655(5) 0.0657(17) Uani 1 1 d . . .
H44A H 0.9657 0.1648 0.9408 0.079 Uiso 1 1 calc R . .
C45 C 0.8762(6) 0.2365(6) 0.8180(5) 0.0608(15) Uani 1 1 d . . .
H45A H 0.7899 0.2275 0.8606 0.073 Uiso 1 1 calc R . .
C46 C 0.9018(5) 0.2873(5) 0.7067(5) 0.0491(13) Uani 1 1 d . . .
H46A H 0.8310 0.3128 0.6752 0.059 Uiso 1 1 calc R . .
C52 C 1.0373(5) 0.4535(5) 0.2666(5) 0.0498(13) Uani 1 1 d . . .
H52A H 0.9467 0.4525 0.3006 0.060 Uiso 1 1 calc R . .
C53 C 1.0815(6) 0.4826(5) 0.1550(5) 0.0556(14) Uani 1 1 d . . .
H53A H 1.0223 0.5003 0.1140 0.067 Uiso 1 1 calc R . .
C54 C 1.2153(7) 0.4859(6) 0.1025(5) 0.0653(17) Uani 1 1 d . . .
H54A H 1.2479 0.5068 0.0260 0.078 Uiso 1 1 calc R . .
C55 C 1.2984(6) 0.4572(6) 0.1672(6) 0.0646(18) Uani 1 1 d . . .
H55A H 1.3892 0.4578 0.1345 0.078 Uiso 1 1 calc R . .
C56 C 1.2482(5) 0.4277(5) 0.2798(5) 0.0487(13) Uani 1 1 d . . .
H56A H 1.3063 0.4083 0.3222 0.058 Uiso 1 1 calc R . .

loop_
_atom_site_aniso_label
_atom_site_aniso_U_11
_atom_site_aniso_U_22
_atom_site_aniso_U_33
_atom_site_aniso_U_23
_atom_site_aniso_U_13
_atom_site_aniso_U_12
Mo1 0.0271(2) 0.0326(2) 0.0447(2) -0.01710(18) -0.01097(17) -0.00372(16)
Mo2 0.0303(2) 0.0297(2) 0.0369(2) 0.00094(17) -0.01030(17) -0.00871(16)
Mo3 0.0306(2) 0.0458(3) 0.0296(2) -0.00869(17) -0.00962(16) -0.01199(17)
Mo4 0.01935(18) 0.0267(2) 0.0265(2) -0.00659(14) -0.00756(14) -0.00571(14)
Cu1 0.0479(4) 0.0467(4) 0.0550(4) -0.0086(3) -0.0139(3) -0.0139(3)
Cu2 0.0508(4) 0.0615(4) 0.0377(4) -0.0067(3) -0.0120(3) -0.0175(3)
O1 0.0325(16) 0.0261(15) 0.0367(17) -0.0070(13) -0.0088(13) -0.0045(12)
O2 0.0312(16) 0.0350(16) 0.0325(16) -0.0114(13) -0.0074(13) -0.0108(13)
O3 0.0285(16) 0.0303(16) 0.0454(18) -0.0086(14) -0.0105(14) -0.0043(13)
O4 0.0293(16) 0.0478(18) 0.0390(17) -0.0198(15) -0.0126(13) -0.0101(14)
O5 0.0307(17) 0.052(2) 0.058(2) -0.0325(18) -0.0130(16) 0.0009(15)
O6 0.044(2) 0.044(2) 0.079(3) -0.0256(19) -0.0166(19) -0.0145(16)
O7 0.0343(16) 0.0333(16) 0.0279(15) -0.0021(13) -0.0084(13) -0.0114(13)
O8 0.0311(16) 0.0430(18) 0.0321(17) -0.0050(14) -0.0033(13) -0.0152(14)
O9 0.051(2) 0.038(2) 0.071(3) -0.0028(18) -0.0091(19) -0.0215(17)
O10 0.048(2) 0.056(2) 0.041(2) 0.0053(17) -0.0200(17) -0.0078(18)
O11 0.0369(19) 0.069(2) 0.040(2) -0.0192(18) -0.0018(15) -0.0141(17)
O12 0.052(2) 0.074(3) 0.042(2) -0.0018(19) -0.0228(18) -0.021(2)
O13 0.0245(15) 0.0485(19) 0.0411(18) -0.0121(15) -0.0093(13) -0.0111(14)
N1 0.045(2) 0.042(2) 0.042(2) -0.0128(19) -0.0126(19) -0.0109(19)
N2 0.040(2) 0.046(2) 0.051(3) -0.011(2) -0.010(2) -0.0121(19)
N3 0.055(3) 0.035(2) 0.058(3) -0.008(2) -0.024(2) -0.009(2)
N4 0.042(2) 0.040(2) 0.043(2) -0.0059(18) -0.0153(19) -0.0128(18)
N5 0.034(2) 0.052(2) 0.039(2) -0.0165(19) -0.0077(17) -0.0094(18)
C2 0.065(4) 0.038(3) 0.060(4) -0.010(3) -0.024(3) -0.016(3)
C3 0.084(5) 0.067(4) 0.075(4) -0.011(3) -0.037(4) -0.034(4)
C4 0.076(5) 0.077(5) 0.075(5) -0.005(4) -0.043(4) -0.022(4)
C5 0.060(4) 0.055(3) 0.062(4) -0.001(3) -0.026(3) -0.015(3)
C6 0.055(3) 0.047(3) 0.051(3) -0.008(2) -0.019(3) -0.020(3)
C22 0.047(3) 0.045(3) 0.061(4) -0.015(3) -0.018(3) -0.009(2)
C23 0.073(4) 0.061(4) 0.053(4) -0.002(3) -0.018(3) -0.031(3)
C24 0.052(4) 0.103(6) 0.040(3) -0.015(3) -0.002(3) -0.035(4)
C25 0.048(3) 0.078(5) 0.062(4) -0.027(4) 0.000(3) -0.008(3)
C26 0.054(3) 0.044(3) 0.069(4) -0.014(3) -0.013(3) -0.009(3)
C32 0.062(4) 0.049(3) 0.089(5) -0.016(3) -0.038(4) -0.016(3)
C33 0.097(6) 0.057(4) 0.094(5) 0.003(4) -0.071(5) -0.024(4)
C34 0.116(7) 0.061(4) 0.064(4) -0.002(3) -0.041(4) -0.036(4)
C35 0.073(5) 0.073(5) 0.061(4) -0.001(3) -0.016(3) -0.020(4)
C36 0.053(4) 0.060(4) 0.061(4) -0.009(3) -0.020(3) -0.010(3)
C42 0.043(3) 0.058(3) 0.054(3) -0.013(3) -0.017(2) -0.016(3)
C43 0.056(4) 0.076(4) 0.057(4) -0.012(3) -0.031(3) -0.011(3)
C44 0.072(4) 0.080(4) 0.039(3) -0.009(3) -0.021(3) -0.017(3)
C45 0.050(3) 0.070(4) 0.054(4) -0.011(3) -0.009(3) -0.020(3)
C46 0.038(3) 0.056(3) 0.050(3) -0.009(3) -0.016(2) -0.011(2)
C52 0.030(2) 0.068(4) 0.048(3) -0.022(3) -0.006(2) -0.010(2)
C53 0.056(3) 0.072(4) 0.044(3) -0.017(3) -0.020(3) -0.016(3)
C54 0.075(4) 0.083(5) 0.046(3) -0.026(3) 0.002(3) -0.040(4)
C55 0.048(3) 0.091(5) 0.065(4) -0.041(4) 0.013(3) -0.040(3)
C56 0.032(3) 0.068(4) 0.058(3) -0.032(3) -0.013(2) -0.011(2)

loop_
_atom_type_symbol
_atom_type_description
_atom_type_scat_dispersion_real
_atom_type_scat_dispersion_imag
_atom_type_scat_source
C C 0.0033 0.0016 'International Tables Vol C Tables 4.2.6.8 and 6.1.1.4'
H H 0.0000 0.0000 'International Tables Vol C Tables 4.2.6.8 and 6.1.1.4'
N N 0.0061 0.0033 'International Tables Vol C Tables 4.2.6.8 and 6.1.1.4'
O O 0.0106 0.0060 'International Tables Vol C Tables 4.2.6.8 and 6.1.1.4'
Cu Cu 0.3201 1.2651 'International Tables Vol C Tables 4.2.6.8 and 6.1.1.4'
Mo Mo -1.6832 0.6857 'International Tables Vol C Tables 4.2.6.8 and 6.1.1.4'

loop_
_geom_angle_atom_site_label_1
_geom_angle_atom_site_label_2
_geom_angle_atom_site_label_3
_geom_angle
_geom_angle_site_symmetry_1
_geom_angle_site_symmetry_3
_geom_angle_publ_flag
O6 Mo1 O5 104.92(18) . . ?
O6 Mo1 O3 103.49(18) . . ?
O5 Mo1 O3 99.54(15) . . ?
O6 Mo1 O4 100.11(17) . . ?
O5 Mo1 O4 100.76(16) . . ?
O3 Mo1 O4 143.54(13) . . ?
O6 Mo1 O1 89.37(15) . . ?
O5 Mo1 O1 165.30(14) . . ?
O3 Mo1 O1 73.27(12) . . ?
O4 Mo1 O1 79.65(12) . . ?
O6 Mo1 O2 164.38(15) . . ?
O5 Mo1 O2 89.81(14) . . ?
O3 Mo1 O2 78.61(12) . . ?
O4 Mo1 O2 71.51(11) . . ?
O1 Mo1 O2 76.31(10) . . ?
O9 Mo2 O10 104.6(2) . . ?
O9 Mo2 O3 102.11(18) . . ?
O10 Mo2 O3 102.10(16) . . ?
O9 Mo2 O8 98.64(17) . . ?
O10 Mo2 O8 101.89(17) . . ?
O3 Mo2 O8 142.95(13) . . ?
O9 Mo2 O7 164.66(16) . . ?
O10 Mo2 O7 89.75(16) . . ?
O3 Mo2 O7 79.66(12) . . ?
O8 Mo2 O7 72.64(12) . . ?
O9 Mo2 O1 90.24(17) . . ?
O10 Mo2 O1 164.83(16) . . ?
O3 Mo2 O1 71.05(12) . . ?
O8 Mo2 O1 78.56(12) . . ?
O7 Mo2 O1 75.83(10) . . ?
O12 Mo3 O11 104.46(19) . . ?
O12 Mo3 O8 102.09(18) . . ?
O11 Mo3 O8 102.22(17) . . ?
O12 Mo3 O4 100.34(17) . 2_666 ?
O11 Mo3 O4 103.33(17) . 2_666 ?
O8 Mo3 O4 140.29(13) . 2_666 ?
O12 Mo3 O2 166.35(15) . 2_666 ?
O11 Mo3 O2 88.46(15) . 2_666 ?
O8 Mo3 O2 78.95(12) . 2_666 ?
O4 Mo3 O2 71.90(11) 2_666 2_666 ?
O12 Mo3 O7 90.96(16) . . ?
O11 Mo3 O7 164.18(15) . . ?
O8 Mo3 O7 70.53(12) . . ?
O4 Mo3 O7 76.77(12) 2_666 . ?
O2 Mo3 O7 76.46(10) 2_666 . ?
O13 Mo4 O2 109.61(15) . 2_666 ?
O13 Mo4 O7 109.09(15) . 2_666 ?
O2 Mo4 O7 109.87(14) 2_666 2_666 ?
O13 Mo4 O1 109.39(15) . . ?
O2 Mo4 O1 109.22(15) 2_666 . ?
O7 Mo4 O1 109.65(14) 2_666 . ?
N3 Cu1 N2 125.22(19) . . ?
N3 Cu1 N1 120.11(19) . . ?
N2 Cu1 N1 111.98(18) . . ?
N3 Cu1 O5 97.49(17) . . ?
N2 Cu1 O5 97.13(16) . . ?
N1 Cu1 O5 91.28(15) . . ?
N4 Cu2 N5 165.79(19) . . ?
N4 Cu2 O13 97.86(15) . . ?
N5 Cu2 O13 94.52(15) . . ?
Mo4 O1 Mo1 131.95(16) . . ?
Mo4 O1 Mo2 131.01(16) . . ?
Mo1 O1 Mo2 88.03(10) . . ?
Mo4 O2 Mo1 129.56(15) 2_666 . ?
Mo4 O2 Mo3 130.78(16) 2_666 2_666 ?
Mo1 O2 Mo3 86.92(10) . 2_666 ?
Mo2 O3 Mo1 123.12(16) . . ?
Mo3 O4 Mo1 124.82(16) 2_666 . ?
Mo1 O5 Cu1 132.5(2) . . ?
Mo4 O7 Mo2 131.20(16) 2_666 . ?
Mo4 O7 Mo3 129.05(15) 2_666 . ?
Mo2 O7 Mo3 87.18(10) . . ?
Mo3 O8 Mo2 125.21(17) . . ?
Mo4 O13 Cu2 143.41(19) . . ?
C2 N1 C6 116.2(5) . . ?
C2 N1 Cu1 124.0(4) . . ?
C6 N1 Cu1 119.7(4) . . ?
C22 N2 C26 116.9(5) . . ?
C22 N2 Cu1 122.0(4) . . ?
C26 N2 Cu1 120.7(4) . . ?
C32 N3 C36 116.6(5) . . ?
C32 N3 Cu1 122.8(4) . . ?
C36 N3 Cu1 119.0(4) . . ?
C42 N4 C46 117.3(5) . . ?
C42 N4 Cu2 120.6(4) . . ?
C46 N4 Cu2 121.9(4) . . ?
C56 N5 C52 117.3(5) . . ?
C56 N5 Cu2 120.3(4) . . ?
C52 N5 Cu2 122.4(3) . . ?
N1 C2 C3 123.1(5) . . ?
C2 C3 C4 119.5(6) . . ?
C3 C4 C5 118.6(6) . . ?
C6 C5 C4 118.9(6) . . ?
C5 C6 N1 123.6(5) . . ?
N2 C22 C23 122.7(6) . . ?
C22 C23 C24 119.2(6) . . ?
C25 C24 C23 118.5(6) . . ?
C26 C25 C24 119.2(6) . . ?
N2 C26 C25 123.5(6) . . ?
N3 C32 C33 123.1(6) . . ?
C34 C33 C32 118.6(6) . . ?
C35 C34 C33 119.7(7) . . ?
C34 C35 C36 119.0(7) . . ?
N3 C36 C35 122.9(6) . . ?
N4 C42 C43 122.1(5) . . ?
C44 C43 C42 119.9(6) . . ?
C43 C44 C45 118.8(6) . . ?
C46 C45 C44 118.8(6) . . ?
N4 C46 C45 123.1(5) . . ?
N5 C52 C53 123.2(5) . . ?
C52 C53 C54 119.5(6) . . ?
C55 C54 C53 117.6(6) . . ?
C56 C55 C54 120.3(5) . . ?
N5 C56 C55 122.0(5) . . ?

loop_
_geom_bond_atom_site_label_1
_geom_bond_atom_site_label_2
_geom_bond_distance
_geom_bond_site_symmetry_2
_geom_bond_publ_flag
Mo1 O6 1.692(3) . ?
Mo1 O5 1.714(3) . ?
Mo1 O3 1.912(3) . ?
Mo1 O4 1.925(3) . ?
Mo1 O1 2.370(3) . ?
Mo1 O2 2.459(3) . ?
Mo2 O9 1.693(4) . ?
Mo2 O10 1.698(4) . ?
Mo2 O3 1.909(3) . ?
Mo2 O8 1.928(3) . ?
Mo2 O7 2.399(3) . ?
Mo2 O1 2.464(3) . ?
Mo3 O12 1.701(4) . ?
Mo3 O11 1.711(4) . ?
Mo3 O8 1.888(3) . ?
Mo3 O4 1.894(3) 2_666 ?
Mo3 O2 2.461(3) 2_666 ?
Mo3 O7 2.512(3) . ?
Mo4 O13 1.721(3) . ?
Mo4 O2 1.772(3) 2_666 ?
Mo4 O7 1.779(3) 2_666 ?
Mo4 O1 1.785(3) . ?
Cu1 N3 1.981(5) . ?
Cu1 N2 2.010(4) . ?
Cu1 N1 2.028(4) . ?
Cu1 O5 2.324(3) . ?
Cu2 N4 1.902(4) . ?
Cu2 N5 1.916(4) . ?
Cu2 O13 2.398(3) . ?
O2 Mo4 1.772(3) 2_666 ?
O2 Mo3 2.461(3) 2_666 ?
O4 Mo3 1.894(3) 2_666 ?
O7 Mo4 1.779(3) 2_666 ?
N1 C2 1.343(7) . ?
N1 C6 1.354(7) . ?
N2 C22 1.341(7) . ?
N2 C26 1.342(7) . ?
N3 C32 1.345(7) . ?
N3 C36 1.346(8) . ?
N4 C42 1.340(7) . ?
N4 C46 1.348(7) . ?
N5 C56 1.339(7) . ?
N5 C52 1.346(7) . ?
C2 C3 1.362(9) . ?
C3 C4 1.368(10) . ?
C4 C5 1.376(10) . ?
C5 C6 1.353(8) . ?
C22 C23 1.379(8) . ?
C23 C24 1.381(10) . ?
C24 C25 1.366(10) . ?
C25 C26 1.370(9) . ?
C32 C33 1.378(10) . ?
C33 C34 1.370(11) . ?
C34 C35 1.353(11) . ?
C35 C36 1.385(9) . ?
C42 C43 1.384(8) . ?
C43 C44 1.359(9) . ?
C44 C45 1.379(9) . ?
C45 C46 1.371(8) . ?
C52 C53 1.356(8) . ?
C53 C54 1.381(9) . ?
C54 C55 1.371(10) . ?
C55 C56 1.371(8) . ?
